data_2019453
loop_
_publ_author_name
'Sarcevica, Inese'
'Orola, Liana'
'Veidis, Mikelis V.'
'Belyakov, Sergey'

_publ_section_title
;
 Cinnamic acid hydrogen bonds to isoniazid and
 <i>N</i>'-(propan-2-ylidene)isonicotinohydrazide, an <i>in situ</i>
 reaction product of isoniazid and acetone
;
_journal_coeditor_code CU3047
_journal_issue 4
_journal_name_full 'Acta Crystallographica Section C'
_journal_page_first 392
_journal_page_last 395
_journal_paper_doi 10.1107/S2053229614003684
_journal_volume 70
_journal_year 2014
_chemical_formula_iupac 'C6 H7 N3 O , C9 H8 O2'
_chemical_formula_moiety 'C6 H7 N3 O, C9 H8 O2'
_chemical_formula_sum 'C15 H15 N3 O3'
_chemical_formula_weight 285.30
_chemical_melting_point 399
_chemical_name_common
;
Cinnamic acid--isoniazid (1/1)
;
_chemical_name_systematic
;
Cinnamic acid--pyridine-4-carbohydrazide (1/1)
;
_space_group_IT_number 2
_symmetry_cell_setting triclinic
_symmetry_space_group_name_Hall '-P 1'
_symmetry_space_group_name_H-M 'P -1'
_atom_sites_solution_hydrogens geom
_atom_sites_solution_primary direct
_atom_sites_solution_secondary difmap
_audit_creation_method SHELXL97
_cell_angle_alpha 95.1691(11)
_cell_angle_beta 101.1111(11)
_cell_angle_gamma 98.6376(17)
_cell_formula_units_Z 2
_cell_length_a 6.4872(2)
_cell_length_b 8.1478(4)
_cell_length_c 13.56030(11)
_cell_measurement_reflns_used 8000
_cell_measurement_temperature 173(2)
_cell_measurement_theta_max 27.485
_cell_measurement_theta_min 0.998
_cell_volume 690.08(4)
_computing_cell_refinement 'SCALEPACK (Otwinowski & Minor, 1997)'
_computing_data_collection 'COLLECT (Nonius, 1998)'
_computing_data_reduction 'DENZO and SCALEPACK (Otwinowski & Minor, 1997)'
_computing_molecular_graphics 'ORTEP-3 for Windows (Farrugia, 2012)'
_computing_publication_material 'OLEX2 (Dolomanov <i>et al.</i>, 2009)'
_computing_structure_refinement 'SHELXL97 (Sheldrick, 2008)'
_computing_structure_solution 'SHELXS97 (Sheldrick, 2008)'
_diffrn_ambient_temperature 173(2)
_diffrn_detector_area_resol_mean 9
_diffrn_measured_fraction_theta_full 0.991
_diffrn_measured_fraction_theta_max 0.991
_diffrn_measurement_device '95mm CCD camera on \k-goniostat'
_diffrn_measurement_device_type 'Bruker Nonius KappaCCD area-detector'
_diffrn_measurement_method '\f and \w'
_diffrn_radiation_monochromator 'horizonally mounted graphite crystal'
_diffrn_radiation_source 'fine-focus sealed tube'
_diffrn_radiation_type MoK\a
_diffrn_radiation_wavelength 0.71073
_diffrn_reflns_av_R_equivalents 0.0225
_diffrn_reflns_av_sigmaI/netI 0.0469
_diffrn_reflns_limit_h_max 8
_diffrn_reflns_limit_h_min -8
_diffrn_reflns_limit_k_max 9
_diffrn_reflns_limit_k_min -10
_diffrn_reflns_limit_l_max 17
_diffrn_reflns_limit_l_min -17
_diffrn_reflns_number 4637
_diffrn_reflns_theta_full 27.47
_diffrn_reflns_theta_max 27.47
_diffrn_reflns_theta_min 3.09
_exptl_absorpt_coefficient_mu 0.098
_exptl_absorpt_correction_type none
_exptl_crystal_colour colourless
_exptl_crystal_density_diffrn 1.373
_exptl_crystal_density_method 'not measured'
_exptl_crystal_description plate
_exptl_crystal_F_000 300
_exptl_crystal_size_max 0.5
_exptl_crystal_size_mid 0.4
_exptl_crystal_size_min 0.4
_refine_diff_density_max 0.348
_refine_diff_density_min -0.197
_refine_ls_extinction_method none
_refine_ls_goodness_of_fit_ref 1.052
_refine_ls_hydrogen_treatment mixed
_refine_ls_matrix_type full
_refine_ls_number_parameters 204
_refine_ls_number_reflns 3145
_refine_ls_number_restraints 0
_refine_ls_restrained_S_all 1.052
_refine_ls_R_factor_all 0.0636
_refine_ls_R_factor_gt 0.0452
_refine_ls_shift/su_max 0.000
_refine_ls_shift/su_mean 0.000
_refine_ls_structure_factor_coef Fsqd
_refine_ls_weighting_details 'calc w = 1/[\s^2^(Fo^2^)+(0.0537P)^2^+0.1682P] where P=(Fo^2^+2Fc^2^)/3'
_refine_ls_weighting_scheme calc
_refine_ls_wR_factor_gt 0.1117
_refine_ls_wR_factor_ref 0.1225
_reflns_number_gt 2430
_reflns_number_total 3145
_reflns_threshold_expression I>2\s(I)
_cod_data_source_file cu3047sup1.cif
_cod_data_source_block 1
_cod_database_code 2019453
_cod_database_fobs_code 2019453

loop_
_symmetry_equiv_pos_as_xyz
'x, y, z'
'-x, -y, -z'

loop_
_atom_site_type_symbol
_atom_site_label
_atom_site_fract_x
_atom_site_fract_y
_atom_site_fract_z
_atom_site_U_iso_or_equiv
_atom_site_adp_type
_atom_site_calc_flag
_atom_site_refinement_flags
_atom_site_occupancy
_atom_site_symmetry_multiplicity
N N1 0.69034(18) 0.56375(15) 0.79286(9) 0.0270(3) Uani d . 1 1
C C2 0.4774(2) 0.53573(19) 0.76533(11) 0.0284(3) Uani d . 1 1
H H2 0.4135 0.5896 0.7130 0.034 Uiso calc R 1 1
C C3 0.3481(2) 0.43007(18) 0.81138(10) 0.0267(3) Uani d . 1 1
H H3 0.2006 0.4147 0.7904 0.032 Uiso calc R 1 1
C C4 0.4394(2) 0.34763(16) 0.88859(10) 0.0220(3) Uani d . 1 1
C C5 0.6608(2) 0.37391(17) 0.91641(11) 0.0260(3) Uani d . 1 1
H H5 0.7288 0.3193 0.9672 0.031 Uiso calc R 1 1
C C6 0.7780(2) 0.48296(18) 0.86703(11) 0.0277(3) Uani d . 1 1
H H6 0.9258 0.5009 0.8866 0.033 Uiso calc R 1 1
C C7 0.2918(2) 0.23682(16) 0.93853(10) 0.0223(3) Uani d . 1 1
O O8 0.09778(15) 0.21558(13) 0.90755(8) 0.0326(3) Uani d . 1 1
N N9 0.38371(18) 0.16741(15) 1.01730(9) 0.0243(3) Uani d . 1 1
H H9 0.519(3) 0.185(2) 1.0433(13) 0.033(4) Uiso d . 1 1
N N10 0.26216(19) 0.06591(17) 1.07273(10) 0.0291(3) Uani d . 1 1
H H10A 0.163(3) 0.125(3) 1.0915(14) 0.049(5) Uiso d . 1 1
H H10B 0.186(3) -0.026(2) 1.0273(14) 0.041(5) Uiso d . 1 1
O O11 0.95518(17) 0.77111(15) 0.71545(8) 0.0388(3) Uani d . 1 1
H H11 0.8749 0.7073 0.7403 0.080(8) Uiso calc R 1 1
O O12 1.16107(15) 0.79207(13) 0.86998(8) 0.0309(3) Uani d . 1 1
C C13 1.1330(2) 0.82833(18) 0.78323(11) 0.0272(3) Uani d . 1 1
C C14 1.2994(2) 0.93732(18) 0.74799(11) 0.0292(3) Uani d . 1 1
H H14 1.4340 0.9658 0.7901 0.035 Uiso calc R 1 1
C C15 1.2681(2) 0.99692(18) 0.65973(11) 0.0288(3) Uani d . 1 1
H H15 1.1330 0.9667 0.6183 0.035 Uiso calc R 1 1
C C16 1.4284(2) 1.10700(18) 0.62148(11) 0.0290(3) Uani d . 1 1
C C17 1.3616(3) 1.1835(2) 0.53647(12) 0.0357(4) Uani d . 1 1
H H17 1.2176 1.1653 0.5058 0.043 Uiso calc R 1 1
C C18 1.5056(3) 1.2866(2) 0.49655(13) 0.0443(4) Uani d . 1 1
H H18 1.4579 1.3376 0.4398 0.053 Uiso calc R 1 1
C C19 1.7189(3) 1.3136(2) 0.54044(14) 0.0481(5) Uani d . 1 1
H H19 1.8156 1.3831 0.5136 0.058 Uiso calc R 1 1
C C20 1.7898(3) 1.2373(2) 0.62477(13) 0.0428(4) Uani d . 1 1
H H20 1.9344 1.2547 0.6541 0.051 Uiso calc R 1 1
C C21 1.6455(3) 1.1347(2) 0.66566(12) 0.0348(4) Uani d . 1 1
H H21 1.6937 1.0843 0.7226 0.042 Uiso calc R 1 1

loop_
_atom_site_aniso_label
_atom_site_aniso_U_11
_atom_site_aniso_U_22
_atom_site_aniso_U_33
_atom_site_aniso_U_12
_atom_site_aniso_U_13
_atom_site_aniso_U_23
N1 0.0284(6) 0.0258(6) 0.0276(6) 0.0016(5) 0.0095(5) 0.0043(5)
C2 0.0284(7) 0.0317(8) 0.0255(7) 0.0035(6) 0.0056(5) 0.0084(6)
C3 0.0219(6) 0.0315(8) 0.0254(7) 0.0022(5) 0.0034(5) 0.0034(6)
C4 0.0219(6) 0.0190(7) 0.0249(7) 0.0011(5) 0.0075(5) 0.0004(5)
C5 0.0230(7) 0.0244(7) 0.0317(8) 0.0042(5) 0.0060(5) 0.0084(6)
C6 0.0212(7) 0.0277(7) 0.0355(8) 0.0021(5) 0.0093(5) 0.0067(6)
C7 0.0197(6) 0.0196(6) 0.0275(7) 0.0018(5) 0.0062(5) 0.0024(5)
O8 0.0188(5) 0.0377(6) 0.0415(6) 0.0008(4) 0.0046(4) 0.0153(5)
N9 0.0176(6) 0.0271(6) 0.0279(6) -0.0008(5) 0.0055(5) 0.0085(5)
N10 0.0219(6) 0.0319(7) 0.0341(7) -0.0016(5) 0.0081(5) 0.0124(6)
O11 0.0305(6) 0.0502(7) 0.0313(6) -0.0095(5) 0.0038(4) 0.0157(5)
O12 0.0280(5) 0.0347(6) 0.0297(6) 0.0012(4) 0.0056(4) 0.0100(4)
C13 0.0245(7) 0.0260(7) 0.0321(8) 0.0032(5) 0.0091(6) 0.0045(6)
C14 0.0260(7) 0.0294(8) 0.0314(8) -0.0004(6) 0.0071(6) 0.0050(6)
C15 0.0270(7) 0.0302(8) 0.0287(8) 0.0031(6) 0.0056(6) 0.0043(6)
C16 0.0357(8) 0.0245(7) 0.0279(8) 0.0015(6) 0.0126(6) 0.0021(6)
C17 0.0397(8) 0.0354(9) 0.0309(8) -0.0003(7) 0.0097(6) 0.0048(7)
C18 0.0613(12) 0.0387(10) 0.0337(9) -0.0017(8) 0.0167(8) 0.0104(7)
C19 0.0594(12) 0.0367(10) 0.0479(11) -0.0139(8) 0.0290(9) 0.0022(8)
C20 0.0355(9) 0.0413(10) 0.0463(10) -0.0077(7) 0.0123(7) -0.0067(8)
C21 0.0370(8) 0.0338(8) 0.0326(8) 0.0020(6) 0.0093(6) 0.0022(6)

loop_
_atom_type_symbol
_atom_type_description
_atom_type_scat_dispersion_real
_atom_type_scat_dispersion_imag
_atom_type_scat_source
C C 0.0033 0.0016 'International Tables Vol C Tables 4.2.6.8 and 6.1.1.4'
H H 0.0000 0.0000 'International Tables Vol C Tables 4.2.6.8 and 6.1.1.4'
N N 0.0061 0.0033 'International Tables Vol C Tables 4.2.6.8 and 6.1.1.4'
O O 0.0106 0.0060 'International Tables Vol C Tables 4.2.6.8 and 6.1.1.4'

loop_
_geom_angle_atom_site_label_1
_geom_angle_atom_site_label_2
_geom_angle_atom_site_label_3
_geom_angle
C6 N1 C2 117.35(12)
N1 C2 C3 122.83(13)
N1 C2 H2 118.6
C3 C2 H2 118.6
C4 C3 C2 119.62(13)
C4 C3 H3 120.2
C2 C3 H3 120.2
C3 C4 C5 117.86(12)
C3 C4 C7 117.79(12)
C5 C4 C7 124.34(13)
C6 C5 C4 118.75(13)
C6 C5 H5 120.6
C4 C5 H5 120.6
N1 C6 C5 123.57(13)
N1 C6 H6 118.2
C5 C6 H6 118.2
O8 C7 N9 122.90(12)
O8 C7 C4 120.54(12)
N9 C7 C4 116.55(11)
C7 N9 N10 121.90(11)
C7 N9 H9 125.2(11)
N10 N9 H9 112.7(11)
N9 N10 H10A 107.6(12)
N9 N10 H10B 106.6(11)
H10A N10 H10B 106.5(17)
C13 O11 H11 109.5
O12 C13 O11 122.64(12)
O12 C13 C14 121.37(13)
O11 C13 C14 115.98(13)
C15 C14 C13 123.62(14)
C15 C14 H14 118.2
C13 C14 H14 118.2
C14 C15 C16 125.66(14)
C14 C15 H15 117.2
C16 C15 H15 117.2
C17 C16 C21 118.56(14)
C17 C16 C15 118.59(14)
C21 C16 C15 122.84(14)
C18 C17 C16 121.05(16)
C18 C17 H17 119.5
C16 C17 H17 119.5
C19 C18 C17 120.15(17)
C19 C18 H18 119.9
C17 C18 H18 119.9
C18 C19 C20 119.86(15)
C18 C19 H19 120.1
C20 C19 H19 120.1
C19 C20 C21 120.21(16)
C19 C20 H20 119.9
C21 C20 H20 119.9
C20 C21 C16 120.16(16)
C20 C21 H21 119.9
C16 C21 H21 119.9

loop_
_geom_bond_atom_site_label_1
_geom_bond_atom_site_label_2
_geom_bond_distance
N1 C6 1.3340(19)
N1 C2 1.3382(18)
C2 C3 1.3843(19)
C2 H2 0.9300
C3 C4 1.380(2)
C3 H3 0.9300
C4 C5 1.3910(18)
C4 C7 1.5137(18)
C5 C6 1.3842(19)
C5 H5 0.9300
C6 H6 0.9300
C7 O8 1.2279(16)
C7 N9 1.3346(18)
N9 N10 1.4196(16)
N9 H9 0.866(18)
N10 H10A 0.92(2)
N10 H10B 0.94(2)
O11 C13 1.3213(18)
O11 H11 0.8200
O12 C13 1.2250(17)
C13 C14 1.4729(19)
C14 C15 1.323(2)
C14 H14 0.9300
C15 C16 1.472(2)
C15 H15 0.9300
C16 C17 1.387(2)
C16 C21 1.396(2)
C17 C18 1.383(2)
C17 H17 0.9300
C18 C19 1.373(3)
C18 H18 0.9300
C19 C20 1.385(3)
C19 H19 0.9300
C20 C21 1.390(2)
C20 H20 0.9300
C21 H21 0.9300

loop_
_geom_hbond_atom_site_label_D
_geom_hbond_atom_site_label_H
_geom_hbond_atom_site_label_A
_geom_hbond_site_symmetry_A
_geom_hbond_distance_DH
_geom_hbond_distance_HA
_geom_hbond_distance_DA
_geom_hbond_angle_DHA
N9 H9 O12 2_767 0.866(18) 2.151(19) 3.0071(15) 169.9(15)
O11 H11 N1 . 0.82 1.84 2.6554(15) 178.6
N10 H10A O12 2_667 0.92(2) 2.44(2) 3.3309(17) 164.5(16)
N10 H10B O12 1_445 0.94(2) 2.449(19) 3.2753(18) 147.3(15)
N10 H10B O8 2_557 0.94(2) 2.563(18) 3.0865(15) 115.7(13)
C6 H6 O12 . 0.93 2.67 3.2535(16) 121.1
